data_7237927
loop_
_publ_author_name
'Wang, Yanhui'
'Zhang, Zhenzhen'
'Liu, Linxi'
'Yuan, Shou'
'Ma, Jie'
'Liu, Danfeng'
'Xue, Shanfeng'
'Sun, Qikun'
'Yang, Wenjun'

_publ_section_title
;
 Cyanophenylcarbazole isomers exhibiting different UV and visible light
 excitable room temperature phosphorescence
;
_journal_issue 31
_journal_name_full 'Journal of Materials Chemistry C'
_journal_page_first 9671
_journal_paper_doi 10.1039/C9TC03444G
_journal_volume 7
_journal_year 2019
_chemical_formula_sum 'C19 H12 N2'
_chemical_formula_weight 268.31
_chemical_name_systematic 3-(9H-carbazol-9-yl)benzonitrile
_space_group_IT_number 14
_space_group_name_Hall '-P 2ybc'
_space_group_name_H-M_alt 'P 1 21/c 1'
_symmetry_cell_setting monoclinic
_symmetry_space_group_name_H-M 'P 1 21/c 1'
_atom_sites_solution_hydrogens geom
_atom_sites_solution_primary direct
_atom_sites_solution_secondary difmap
_audit_creation_method SHELXL-97
_audit_update_record
;
2019-05-25 deposited with the CCDC.	2019-07-17 downloaded from the CCDC.
;
_cell_angle_alpha 90.00
_cell_angle_beta 92.80(4)
_cell_angle_gamma 90.00
_cell_formula_units_Z 4
_cell_length_a 10.2050(3)
_cell_length_b 15.8800(5)
_cell_length_c 8.5080(7)
_cell_measurement_reflns_used 332
_cell_measurement_temperature 293(2)
_cell_measurement_theta_max 13.15
_cell_measurement_theta_min 2.56
_cell_volume 1377.12(14)
_computing_cell_refinement 'Bruker SAINT'
_computing_data_collection 'Bruker APEX2'
_computing_data_reduction 'Bruker SAINT'
_computing_molecular_graphics 'Bruker SHELXTL'
_computing_publication_material 'Bruker SHELXTL'
_computing_structure_refinement 'SHELXL-97 (Sheldrick, 2008)'
_computing_structure_solution 'SHELXS-97 (Sheldrick, 2008)'
_diffrn_ambient_temperature 293(2)
_diffrn_measured_fraction_theta_full 0.999
_diffrn_measured_fraction_theta_max 0.999
_diffrn_measurement_device_type 'Bruker APEX-II CCD'
_diffrn_measurement_method '\f and \w scans'
_diffrn_radiation_monochromator graphite
_diffrn_radiation_source 'fine-focus sealed tube'
_diffrn_radiation_type MoK\a
_diffrn_radiation_wavelength 0.71073
_diffrn_reflns_av_R_equivalents 0.1004
_diffrn_reflns_av_sigmaI/netI 0.1561
_diffrn_reflns_limit_h_max 10
_diffrn_reflns_limit_h_min -12
_diffrn_reflns_limit_k_max 18
_diffrn_reflns_limit_k_min -15
_diffrn_reflns_limit_l_max 10
_diffrn_reflns_limit_l_min -10
_diffrn_reflns_number 6921
_diffrn_reflns_theta_full 25.09
_diffrn_reflns_theta_max 25.09
_diffrn_reflns_theta_min 2.00
_exptl_absorpt_coefficient_mu 0.077
_exptl_absorpt_correction_T_max 0.9870
_exptl_absorpt_correction_T_min 0.9780
_exptl_absorpt_correction_type multi-scan
_exptl_absorpt_process_details SADABS
_exptl_crystal_colour colorless
_exptl_crystal_density_diffrn 1.294
_exptl_crystal_density_method 'not measured'
_exptl_crystal_description rod
_exptl_crystal_F_000 560
_exptl_crystal_size_max 0.29
_exptl_crystal_size_mid 0.25
_exptl_crystal_size_min 0.17
_refine_diff_density_max 0.138
_refine_diff_density_min -0.188
_refine_diff_density_rms 0.038
_refine_ls_extinction_method none
_refine_ls_goodness_of_fit_ref 0.964
_refine_ls_hydrogen_treatment constr
_refine_ls_matrix_type full
_refine_ls_number_parameters 190
_refine_ls_number_reflns 2444
_refine_ls_number_restraints 0
_refine_ls_restrained_S_all 0.964
_refine_ls_R_factor_all 0.2031
_refine_ls_R_factor_gt 0.0636
_refine_ls_shift/su_max 0.000
_refine_ls_shift/su_mean 0.000
_refine_ls_structure_factor_coef Fsqd
_refine_ls_weighting_details 'calc w=1/[\s^2^(Fo^2^)+(0.0050P)^2^+0.0030P] where P=(Fo^2^+2Fc^2^)/3'
_refine_ls_weighting_scheme calc
_refine_ls_wR_factor_gt 0.1199
_refine_ls_wR_factor_ref 0.1715
_reflns_number_gt 853
_reflns_number_total 2444
_reflns_threshold_expression >2sigma(I)
_cod_data_source_file c9tc03444g2.cif
_cod_data_source_block a_CCDC1
_cod_depositor_comments
;
The following automatic conversions were performed:

data item '_exptl_absorpt_correction_type' value 'Multi-scan' was
changed to 'multi-scan' in accordance with the
/home/saulius/struct/COD-crude-data/automatic-downloads/DataCite-retrospective/RSC/depositions/lib/dictionaries/cif_core.dic
dictionary named 'cif_core.dic' version 2.4.2 last updated on
2011-04-26.

data item '_symmetry_cell_setting' value 'Monoclinic' was changed to
'monoclinic' in accordance with the
/home/saulius/struct/COD-crude-data/automatic-downloads/DataCite-retrospective/RSC/depositions/lib/dictionaries/cif_core.dic
dictionary named 'cif_core.dic' version 2.4.2 last updated on
2011-04-26.

Automatic conversion script
Id: cif_fix_values 6909 2019-04-08 15:41:33Z antanas 
;
_cod_original_cell_volume 1377.12(13)
_cod_original_sg_symbol_H-M 'P21/c   '
_cod_database_code 7237927

loop_
_symmetry_equiv_pos_as_xyz
'x, y, z'
'-x, y+1/2, -z+1/2'
'-x, -y, -z'
'x, -y-1/2, z-1/2'

loop_
_atom_site_label
_atom_site_type_symbol
_atom_site_fract_x
_atom_site_fract_y
_atom_site_fract_z
_atom_site_U_iso_or_equiv
_atom_site_adp_type
_atom_site_occupancy
_atom_site_symmetry_multiplicity
_atom_site_calc_flag
_atom_site_refinement_flags
N1 N 0.7460(3) 0.3247(2) 0.2405(4) 0.0688(10) Uani 1 1 d .
N2 N 0.6438(3) -0.0218(3) 0.4112(5) 0.1012(14) Uani 1 1 d .
C1 C 0.7490(4) 0.4020(3) 0.3154(5) 0.0667(11) Uani 1 1 d .
C2 C 0.6629(4) 0.4323(3) 0.4196(6) 0.0867(14) Uani 1 1 d .
H2A H 0.5887 0.4019 0.4439 0.104 Uiso 1 1 calc R
C3 C 0.6894(5) 0.5090(4) 0.4872(6) 0.1021(17) Uani 1 1 d .
H3A H 0.6328 0.5314 0.5586 0.123 Uiso 1 1 calc R
C4 C 0.7985(6) 0.5527(3) 0.4501(7) 0.1069(18) Uani 1 1 d .
H4A H 0.8153 0.6047 0.4972 0.128 Uiso 1 1 calc R
C5 C 0.8838(4) 0.5219(3) 0.3456(7) 0.0910(16) Uani 1 1 d .
H5A H 0.9567 0.5531 0.3191 0.109 Uiso 1 1 calc R
C6 C 0.8599(4) 0.4444(3) 0.2805(5) 0.0689(12) Uani 1 1 d .
C7 C 0.9302(4) 0.3919(3) 0.1799(5) 0.0717(12) Uani 1 1 d .
C8 C 1.0469(4) 0.3996(3) 0.1072(7) 0.0978(16) Uani 1 1 d .
H8A H 1.0961 0.4487 0.1188 0.117 Uiso 1 1 calc R
C9 C 1.0897(5) 0.3357(4) 0.0191(7) 0.1039(17) Uani 1 1 d .
H9A H 1.1688 0.3410 -0.0298 0.125 Uiso 1 1 calc R
C10 C 1.0180(5) 0.2628(3) 0.0003(6) 0.0904(15) Uani 1 1 d .
H10A H 1.0491 0.2198 -0.0620 0.108 Uiso 1 1 calc R
C11 C 0.9013(4) 0.2523(3) 0.0717(6) 0.0766(13) Uani 1 1 d .
H11A H 0.8530 0.2028 0.0601 0.092 Uiso 1 1 calc R
C12 C 0.8594(4) 0.3178(3) 0.1605(5) 0.0680(12) Uani 1 1 d .
C13 C 0.6475(4) 0.2639(3) 0.2542(5) 0.0674(12) Uani 1 1 d .
C14 C 0.5177(4) 0.2850(3) 0.2184(6) 0.0875(15) Uani 1 1 d .
H14A H 0.4955 0.3383 0.1804 0.105 Uiso 1 1 calc R
C15 C 0.4234(4) 0.2260(3) 0.2402(6) 0.0928(16) Uani 1 1 d .
H15A H 0.3360 0.2403 0.2193 0.111 Uiso 1 1 calc R
C16 C 0.4528(4) 0.1467(3) 0.2915(5) 0.0821(14) Uani 1 1 d .
H16A H 0.3869 0.1075 0.3064 0.099 Uiso 1 1 calc R
C17 C 0.5832(4) 0.1261(2) 0.3210(5) 0.0652(11) Uani 1 1 d .
C18 C 0.6800(4) 0.1842(3) 0.3026(5) 0.0642(11) Uani 1 1 d .
H18A H 0.7675 0.1697 0.3229 0.077 Uiso 1 1 calc R
C19 C 0.6151(4) 0.0440(3) 0.3723(6) 0.0780(14) Uani 1 1 d .

loop_
_atom_site_aniso_label
_atom_site_aniso_U_11
_atom_site_aniso_U_22
_atom_site_aniso_U_33
_atom_site_aniso_U_23
_atom_site_aniso_U_13
_atom_site_aniso_U_12
N1 0.072(2) 0.057(2) 0.077(3) 0.002(2) 0.001(2) -0.0068(19)
N2 0.094(3) 0.082(3) 0.130(4) 0.013(3) 0.025(2) 0.000(2)
C1 0.075(3) 0.063(3) 0.062(3) 0.007(3) -0.002(2) 0.004(3)
C2 0.098(3) 0.068(3) 0.093(4) 0.012(3) 0.002(3) 0.002(3)
C3 0.120(4) 0.082(4) 0.103(5) -0.006(3) 0.000(3) 0.018(3)
C4 0.125(4) 0.076(4) 0.116(5) -0.013(4) -0.032(4) 0.004(4)
C5 0.090(3) 0.072(4) 0.108(5) 0.003(3) -0.024(3) -0.006(3)
C6 0.071(3) 0.062(3) 0.072(4) 0.014(3) -0.014(2) -0.009(3)
C7 0.066(3) 0.069(3) 0.079(4) 0.012(3) -0.002(2) -0.005(3)
C8 0.072(3) 0.095(4) 0.126(5) 0.025(4) -0.001(3) -0.010(3)
C9 0.083(3) 0.118(5) 0.111(5) 0.012(4) 0.007(3) 0.013(4)
C10 0.083(3) 0.108(4) 0.079(4) -0.006(3) -0.009(3) 0.022(3)
C11 0.072(3) 0.082(3) 0.074(4) -0.001(3) -0.011(2) 0.005(3)
C12 0.065(3) 0.068(3) 0.071(3) 0.005(3) -0.007(2) 0.001(3)
C13 0.072(3) 0.059(3) 0.071(3) 0.002(2) 0.001(2) -0.008(2)
C14 0.073(3) 0.083(3) 0.105(4) 0.014(3) -0.005(3) 0.004(3)
C15 0.066(3) 0.104(4) 0.107(4) 0.020(3) -0.003(3) -0.005(3)
C16 0.081(3) 0.075(3) 0.092(4) 0.006(3) 0.014(3) -0.011(2)
C17 0.074(3) 0.059(3) 0.064(3) 0.002(2) 0.010(2) -0.001(2)
C18 0.070(2) 0.067(3) 0.056(3) -0.002(2) 0.001(2) -0.010(2)
C19 0.079(3) 0.071(3) 0.085(4) 0.001(3) 0.020(2) -0.008(3)

loop_
_atom_type_symbol
_atom_type_description
_atom_type_scat_dispersion_real
_atom_type_scat_dispersion_imag
_atom_type_scat_source
C C 0.0033 0.0016 'International Tables Vol C Tables 4.2.6.8 and 6.1.1.4'
H H 0.0000 0.0000 'International Tables Vol C Tables 4.2.6.8 and 6.1.1.4'
N N 0.0061 0.0033 'International Tables Vol C Tables 4.2.6.8 and 6.1.1.4'

loop_
_geom_angle_atom_site_label_1
_geom_angle_atom_site_label_2
_geom_angle_atom_site_label_3
_geom_angle
C12 N1 C1 107.3(3)
C12 N1 C13 127.7(4)
C1 N1 C13 124.9(4)
C6 C1 C2 122.3(4)
C6 C1 N1 109.8(4)
C2 C1 N1 127.7(4)
C1 C2 C3 117.8(4)
C1 C2 H2A 121.1
C3 C2 H2A 121.1
C4 C3 C2 120.3(5)
C4 C3 H3A 119.9
C2 C3 H3A 119.9
C3 C4 C5 121.5(5)
C3 C4 H4A 119.2
C5 C4 H4A 119.2
C4 C5 C6 118.7(5)
C4 C5 H5A 120.7
C6 C5 H5A 120.7
C1 C6 C5 119.4(5)
C1 C6 C7 106.9(4)
C5 C6 C7 133.6(5)
C8 C7 C12 118.7(5)
C8 C7 C6 134.1(5)
C12 C7 C6 107.2(4)
C9 C8 C7 119.7(5)
C9 C8 H8A 120.2
C7 C8 H8A 120.2
C8 C9 C10 120.9(5)
C8 C9 H9A 119.5
C10 C9 H9A 119.5
C11 C10 C9 121.3(5)
C11 C10 H10A 119.4
C9 C10 H10A 119.4
C12 C11 C10 117.0(4)
C12 C11 H11A 121.5
C10 C11 H11A 121.5
C11 C12 N1 128.8(4)
C11 C12 C7 122.4(4)
N1 C12 C7 108.7(4)
C18 C13 C14 120.4(4)
C18 C13 N1 119.8(4)
C14 C13 N1 119.8(4)
C15 C14 C13 118.5(4)
C15 C14 H14A 120.7
C13 C14 H14A 120.7
C16 C15 C14 122.3(4)
C16 C15 H15A 118.9
C14 C15 H15A 118.9
C15 C16 C17 118.2(4)
C15 C16 H16A 120.9
C17 C16 H16A 120.9
C18 C17 C16 121.0(4)
C18 C17 C19 120.2(4)
C16 C17 C19 118.8(4)
C13 C18 C17 119.5(4)
C13 C18 H18A 120.2
C17 C18 H18A 120.2
N2 C19 C17 178.1(5)

loop_
_geom_bond_atom_site_label_1
_geom_bond_atom_site_label_2
_geom_bond_distance
N1 C12 1.375(5)
N1 C1 1.383(5)
N1 C13 1.403(4)
N2 C19 1.131(5)
C1 C6 1.362(5)
C1 C2 1.367(5)
C2 C3 1.368(6)
C2 H2A 0.9300
C3 C4 1.362(6)
C3 H3A 0.9300
C4 C5 1.365(6)
C4 H4A 0.9300
C5 C6 1.367(5)
C5 H5A 0.9300
C6 C7 1.415(5)
C7 C8 1.374(5)
C7 C12 1.386(5)
C8 C9 1.348(6)
C8 H8A 0.9300
C9 C10 1.374(6)
C9 H9A 0.9300
C10 C11 1.373(6)
C10 H10A 0.9300
C11 C12 1.367(5)
C11 H11A 0.9300
C13 C18 1.366(5)
C13 C14 1.385(4)
C14 C15 1.362(5)
C14 H14A 0.9300
C15 C16 1.361(5)
C15 H15A 0.9300
C16 C17 1.381(5)
C16 H16A 0.9300
C17 C18 1.367(4)
C17 C19 1.408(5)
C18 H18A 0.9300
